data_4110532
loop_
_publ_author_name
'Nanfeng Zheng'
'Haiwei Lu'
'Xianhui Bu'
'Pingyun Feng'

_publ_section_title
;
 Metal-Chelate Dye-Controlled Organization of Cd32S14(SPh)404-
 Nanoclusters into Three-Dimensional Molecular and Covalent Open
 Architecture
;
_journal_name_full 'Journal of the American Chemical Society'
_journal_page_first 4528
_journal_page_last 4529
_journal_paper_doi 10.1021/ja060006+
_journal_volume 128
_journal_year 2006
_chemical_formula_sum 'C258 H214 Cd32 Fe N6 S52'
_chemical_formula_weight 8718.12
_chemical_name_common COV-11CdS-FeBPy
_chemical_name_systematic
; 
 ? 
;
_space_group_IT_number 70
_symmetry_cell_setting orthorhombic
_symmetry_space_group_name_Hall '-F 2uv 2vw'
_symmetry_space_group_name_H-M 'F d d d :2'
_atom_sites_solution_hydrogens none
_atom_sites_solution_primary direct
_atom_sites_solution_secondary difmap
_audit_creation_method SHELXL-97
_cell_angle_alpha 90.00
_cell_angle_beta 90.00
_cell_angle_gamma 90.00
_cell_formula_units_Z 16
_cell_length_a 46.374(2)
_cell_length_b 51.581(2)
_cell_length_c 53.407(2)
_cell_measurement_reflns_used 748
_cell_measurement_temperature 100(2)
_cell_measurement_theta_max 16.3
_cell_measurement_theta_min 3.4
_cell_volume 127750(9)
_computing_structure_refinement 'SHELXL-97 (Sheldrick, 1997)'
_computing_structure_solution 'SHELXS-97 (Sheldrick, 1990)'
_diffrn_ambient_temperature 100(2)
_diffrn_measured_fraction_theta_full 1.000
_diffrn_measured_fraction_theta_max 1.000
_diffrn_measurement_device_type 'Bruker P4'
_diffrn_measurement_method '\w scans'
_diffrn_radiation_monochromator graphite
_diffrn_radiation_source 'sealed tube'
_diffrn_radiation_type MoK\a
_diffrn_radiation_wavelength 0.71073
_diffrn_reflns_av_R_equivalents 0.1082
_diffrn_reflns_av_sigmaI/netI 0.0823
_diffrn_reflns_limit_h_max 55
_diffrn_reflns_limit_h_min -51
_diffrn_reflns_limit_k_max 61
_diffrn_reflns_limit_k_min -61
_diffrn_reflns_limit_l_max 59
_diffrn_reflns_limit_l_min -63
_diffrn_reflns_number 198967
_diffrn_reflns_theta_full 25.00
_diffrn_reflns_theta_max 25.00
_diffrn_reflns_theta_min 0.70
_diffrn_standards_decay_% 'Not measured'
_diffrn_standards_interval_count 0
_diffrn_standards_interval_time 0
_diffrn_standards_number 0
_exptl_absorpt_coefficient_mu 2.507
_exptl_absorpt_correction_T_max 0.6086
_exptl_absorpt_correction_T_min 0.5510
_exptl_absorpt_correction_type empirical
_exptl_absorpt_process_details 'SADABS (Sheldrick,1996)'
_exptl_crystal_colour Red
_exptl_crystal_density_diffrn 1.813
_exptl_crystal_description 'Fragment of Prism'
_exptl_crystal_F_000 67168
_exptl_crystal_size_max 0.27
_exptl_crystal_size_mid 0.25
_exptl_crystal_size_min 0.22
_refine_diff_density_max 4.481
_refine_diff_density_min -1.872
_refine_diff_density_rms 0.478
_refine_ls_extinction_method none
_refine_ls_goodness_of_fit_ref 1.152
_refine_ls_hydrogen_treatment none
_refine_ls_matrix_type full
_refine_ls_number_parameters 615
_refine_ls_number_reflns 28133
_refine_ls_number_restraints 0
_refine_ls_restrained_S_all 1.152
_refine_ls_R_factor_all 0.1420
_refine_ls_R_factor_gt 0.0761
_refine_ls_shift/su_max 0.053
_refine_ls_shift/su_mean 0.000
_refine_ls_structure_factor_coef Fsqd
_refine_ls_weighting_details 'calc w=1/[\s^2^(Fo^2^)+(0.1745P)^2^+0.1930P] where P=(Fo^2^+2Fc^2^)/3'
_refine_ls_weighting_scheme calc
_refine_ls_wR_factor_gt 0.2607
_refine_ls_wR_factor_ref 0.3087
_reflns_number_gt 15641
_reflns_number_total 28133
_reflns_threshold_expression >2sigma(I)
_cod_data_source_file ja0600062Bsi20060310_033049_3.cif
_cod_data_source_block COV-11CdS-FeBPy
_cod_original_cell_volume 127751(9)
_cod_original_sg_symbol_H-M 'F d d d'
_cod_database_code 4110532

loop_
_symmetry_equiv_pos_as_xyz
'x, y, z'
'-x+3/4, -y+3/4, z'
'-x+3/4, y, -z+3/4'
'x, -y+3/4, -z+3/4'
'x, y+1/2, z+1/2'
'-x+3/4, -y+5/4, z+1/2'
'-x+3/4, y+1/2, -z+5/4'
'x, -y+5/4, -z+5/4'
'x+1/2, y, z+1/2'
'-x+5/4, -y+3/4, z+1/2'
'-x+5/4, y, -z+5/4'
'x+1/2, -y+3/4, -z+5/4'
'x+1/2, y+1/2, z'
'-x+5/4, -y+5/4, z'
'-x+5/4, y+1/2, -z+3/4'
'x+1/2, -y+5/4, -z+3/4'
'-x, -y, -z'
'x-3/4, y-3/4, -z'
'x-3/4, -y, z-3/4'
'-x, y-3/4, z-3/4'
'-x, -y+1/2, -z+1/2'
'x-3/4, y-1/4, -z+1/2'
'x-3/4, -y+1/2, z-1/4'
'-x, y-1/4, z-1/4'
'-x+1/2, -y, -z+1/2'
'x-1/4, y-3/4, -z+1/2'
'x-1/4, -y, z-1/4'
'-x+1/2, y-3/4, z-1/4'
'-x+1/2, -y+1/2, -z'
'x-1/4, y-1/4, -z'
'x-1/4, -y+1/2, z-3/4'
'-x+1/2, y-1/4, z-3/4'

loop_
_atom_site_label
_atom_site_type_symbol
_atom_site_fract_x
_atom_site_fract_y
_atom_site_fract_z
_atom_site_U_iso_or_equiv
_atom_site_adp_type
_atom_site_occupancy
_atom_site_symmetry_multiplicity
_atom_site_calc_flag
_atom_site_refinement_flags
C11 C 0.5744(8) 0.6891(6) 0.7518(8) 0.191(15) Uiso 1 1 d G
C12 C 0.5767(8) 0.7000(7) 0.7281(8) 0.25(2) Uiso 1 1 d G
C13 C 0.5522(14) 0.7091(7) 0.7160(5) 0.27(2) Uiso 1 1 d G
C14 C 0.5254(9) 0.7073(9) 0.7275(11) 0.27(5) Uiso 0.50 1 d PG
C15 C 0.5232(7) 0.6964(10) 0.7512(11) 0.24(4) Uiso 0.50 1 d PG
C16 C 0.5477(13) 0.6873(7) 0.7634(5) 0.29(3) Uiso 1 1 d G
C21 C 0.5359(4) 0.6134(6) 0.7527(4) 0.140(10) Uiso 1 1 d G
C22 C 0.5290(6) 0.6396(5) 0.7524(5) 0.209(17) Uiso 1 1 d G
C23 C 0.5063(8) 0.6484(4) 0.7377(6) 0.229(19) Uiso 1 1 d G
C24 C 0.4905(6) 0.6310(8) 0.7233(5) 0.15(2) Uiso 0.50 1 d PG
C25 C 0.4974(6) 0.6048(7) 0.7236(5) 0.231(19) Uiso 1 1 d G
C26 C 0.5201(7) 0.5960(4) 0.7383(5) 0.184(14) Uiso 1 1 d G
C31 C 0.4793(3) 0.5969(3) 0.8073(2) 0.066(5) Uiso 1 1 d G
C32 C 0.4808(3) 0.6217(2) 0.7970(3) 0.095(7) Uiso 1 1 d G
C33 C 0.4594(4) 0.6301(2) 0.7806(3) 0.119(9) Uiso 1 1 d G
C34 C 0.4366(3) 0.6138(3) 0.7745(3) 0.102(7) Uiso 1 1 d G
C35 C 0.4351(3) 0.5891(3) 0.7848(3) 0.110(8) Uiso 1 1 d G
C36 C 0.4564(3) 0.5806(2) 0.8012(3) 0.079(6) Uiso 1 1 d G
C41 C 0.4940(2) 0.5205(2) 0.7915(2) 0.058(4) Uiso 1 1 d G
C42 C 0.4698(3) 0.5172(3) 0.77635(16) 0.076(6) Uiso 1 1 d G
C43 C 0.4435(2) 0.5107(3) 0.7870(2) 0.099(7) Uiso 1 1 d G
C44 C 0.4412(2) 0.5075(3) 0.8128(3) 0.087(6) Uiso 1 1 d G
C45 C 0.4654(3) 0.5108(3) 0.82789(17) 0.081(6) Uiso 1 1 d G
C46 C 0.4917(2) 0.5173(2) 0.8172(2) 0.068(5) Uiso 1 1 d G
C51 C 0.4567(9) 0.6481(15) 0.8734(11) 0.25(4) Uiso 0.50 1 d PG
C52 C 0.4548(12) 0.6267(12) 0.8577(12) 0.37(4) Uiso 1 1 d G
C53 C 0.4297(17) 0.6222(8) 0.8441(10) 0.40(8) Uiso 0.50 1 d PG
C54 C 0.4065(10) 0.6391(12) 0.8463(9) 0.40(4) Uiso 1 1 d G
C55 C 0.4084(10) 0.6605(9) 0.8620(9) 0.228(19) Uiso 1 1 d G
C56 C 0.4335(15) 0.6650(9) 0.8756(8) 0.25(4) Uiso 0.50 1 d PG
C61 C 0.6089(5) 0.5152(5) 0.7395(3) 0.110(8) Uiso 1 1 d G
C62 C 0.5912(5) 0.5362(5) 0.7339(5) 0.182(14) Uiso 1 1 d G
C63 C 0.5867(7) 0.5433(5) 0.7091(7) 0.24(4) Uiso 0.50 1 d PG
C64 C 0.5998(8) 0.5295(7) 0.6899(4) 0.24(2) Uiso 1 1 d G
C65 C 0.6175(7) 0.5086(7) 0.6955(5) 0.26(2) Uiso 1 1 d G
C66 C 0.6221(5) 0.5014(4) 0.7203(6) 0.197(16) Uiso 1 1 d G
C71 C 0.5064(4) 0.5158(4) 0.8861(3) 0.085(6) Uiso 1 1 d G
C72 C 0.4820(5) 0.5266(3) 0.8970(4) 0.118(9) Uiso 1 1 d G
C73 C 0.4608(4) 0.5107(5) 0.9070(4) 0.183(15) Uiso 1 1 d G
C74 C 0.4640(5) 0.4839(5) 0.9062(4) 0.192(15) Uiso 1 1 d G
C75 C 0.4884(6) 0.4730(3) 0.8953(5) 0.24(2) Uiso 1 1 d G
C76 C 0.5096(4) 0.4890(4) 0.8853(4) 0.156(12) Uiso 1 1 d G
C81 C 0.4892(3) 0.5634(2) 0.9489(2) 0.054(4) Uiso 1 1 d G
C82 C 0.4601(3) 0.5651(2) 0.9552(3) 0.083(6) Uiso 1 1 d G
C83 C 0.4481(2) 0.5473(3) 0.9717(3) 0.101(7) Uiso 1 1 d G
C84 C 0.4652(3) 0.5278(2) 0.9820(2) 0.093(7) Uiso 1 1 d G
C85 C 0.4942(3) 0.5262(2) 0.9757(3) 0.105(8) Uiso 1 1 d G
C86 C 0.5062(2) 0.5439(3) 0.9592(3) 0.078(6) Uiso 1 1 d G
C91 C 0.5843(4) 0.4538(3) 0.8314(3) 0.084(6) Uiso 1 1 d G
C92 C 0.6134(4) 0.4587(3) 0.8273(3) 0.115(8) Uiso 1 1 d G
C93 C 0.6334(3) 0.4387(4) 0.8296(3) 0.132(10) Uiso 1 1 d G
C94 C 0.6243(5) 0.4139(4) 0.8360(4) 0.153(12) Uiso 1 1 d G
C95 C 0.5951(5) 0.4091(3) 0.8400(4) 0.205(16) Uiso 1 1 d G
C96 C 0.5752(3) 0.4290(4) 0.8377(4) 0.139(10) Uiso 1 1 d G
C191 C 0.7508(4) 0.5291(5) 0.8522(3) 0.091(7) Uiso 1 1 d G
C192 C 0.7595(6) 0.5041(3) 0.8461(5) 0.196(16) Uiso 1 1 d G
C193 C 0.7811(7) 0.5001(5) 0.8285(6) 0.34(3) Uiso 1 1 d G
C194 C 0.7941(5) 0.5212(8) 0.8169(5) 0.30(3) Uiso 1 1 d G
C195 C 0.7855(6) 0.5463(6) 0.8230(5) 0.228(19) Uiso 1 1 d G
C196 C 0.7638(6) 0.5502(3) 0.8406(5) 0.160(13) Uiso 1 1 d G
C101 C 0.5436(3) 0.5838(3) 1.0019(2) 0.079(6) Uiso 1 1 d G
C102 C 0.5167(3) 0.5883(3) 1.0125(3) 0.100(7) Uiso 1 1 d G
C103 C 0.5051(3) 0.5705(4) 1.0292(3) 0.052(8) Uiso 0.50 1 d PG
C104 C 0.5203(4) 0.5482(3) 1.0353(3) 0.143(11) Uiso 1 1 d G
C105 C 0.5472(4) 0.5437(2) 1.0247(3) 0.112(8) Uiso 1 1 d G
C106 C 0.5589(3) 0.5615(3) 1.0080(3) 0.089(6) Uiso 1 1 d G
C111 C 0.5942(3) 0.4760(3) 0.9016(3) 0.075(6) Uiso 1 1 d G
C112 C 0.5721(3) 0.4837(2) 0.9175(3) 0.081(6) Uiso 1 1 d G
C113 C 0.5576(3) 0.4654(4) 0.9319(3) 0.128(9) Uiso 1 1 d G
C114 C 0.5653(4) 0.4394(3) 0.9304(4) 0.166(13) Uiso 1 1 d G
C115 C 0.5874(5) 0.4317(2) 0.9145(4) 0.138(10) Uiso 1 1 d G
C116 C 0.6018(3) 0.4500(3) 0.9000(3) 0.137(10) Uiso 1 1 d G
C121 C 0.6624(5) 0.4942(3) 0.9509(3) 0.104(8) Uiso 1 1 d G
C122 C 0.6341(4) 0.4856(4) 0.9534(4) 0.144(11) Uiso 1 1 d G
C123 C 0.6282(4) 0.4629(5) 0.9664(5) 0.081(12) Uiso 0.50 1 d PG
C124 C 0.6506(6) 0.4487(3) 0.9770(4) 0.181(14) Uiso 1 1 d G
C125 C 0.6789(5) 0.4573(4) 0.9745(4) 0.159(12) Uiso 1 1 d G
C126 C 0.6848(3) 0.4800(4) 0.9614(4) 0.152(12) Uiso 1 1 d G
C131 C 0.6341(3) 0.5511(2) 1.0101(2) 0.067(5) Uiso 1 1 d G
C132 C 0.6239(3) 0.5285(3) 0.99890(19) 0.084(6) Uiso 1 1 d G
C133 C 0.6154(3) 0.5077(2) 1.0136(3) 0.108(8) Uiso 1 1 d G
C134 C 0.6171(3) 0.5093(2) 1.0395(3) 0.117(9) Uiso 1 1 d G
C135 C 0.6273(3) 0.5318(3) 1.05077(18) 0.087(6) Uiso 1 1 d G
C136 C 0.6358(3) 0.5527(2) 1.0361(2) 0.086(6) Uiso 1 1 d G
C141 C 0.8049(3) 0.6198(3) 0.9662(3) 0.090(7) Uiso 1 1 d G
C142 C 0.8098(4) 0.6176(3) 0.9406(3) 0.136(10) Uiso 1 1 d G
C143 C 0.8365(5) 0.6245(4) 0.9307(3) 0.124(9) Uiso 1 1 d G
C144 C 0.8582(3) 0.6336(4) 0.9464(4) 0.167(13) Uiso 1 1 d G
C145 C 0.8532(4) 0.6358(4) 0.9719(4) 0.175(14) Uiso 1 1 d G
C146 C 0.8266(4) 0.6289(3) 0.9819(2) 0.102(7) Uiso 1 1 d G
C151 C 0.8389(3) 0.5595(3) 0.9969(3) 0.073(5) Uiso 1 1 d G
C152 C 0.8446(4) 0.5564(3) 0.9716(3) 0.109(8) Uiso 1 1 d G
C153 C 0.8717(5) 0.5626(4) 0.9621(3) 0.155(12) Uiso 1 1 d G
C154 C 0.8930(3) 0.5720(4) 0.9779(4) 0.141(11) Uiso 1 1 d G
C155 C 0.8873(3) 0.5752(4) 1.0033(4) 0.153(11) Uiso 1 1 d G
C156 C 0.8603(4) 0.5689(3) 1.0128(2) 0.113(8) Uiso 1 1 d G
C161 C 0.7235(3) 0.5611(2) 1.0226(2) 0.055(4) Uiso 1 1 d G
C162 C 0.7135(3) 0.5865(2) 1.0237(2) 0.085(6) Uiso 1 1 d G
C163 C 0.7145(3) 0.6001(2) 1.0462(3) 0.108(8) Uiso 1 1 d G
C164 C 0.7254(4) 0.5882(3) 1.0676(2) 0.118(9) Uiso 1 1 d G
C165 C 0.7353(3) 0.5629(3) 1.0665(2) 0.105(8) Uiso 1 1 d G
C166 C 0.7344(3) 0.5493(2) 1.0440(3) 0.086(6) Uiso 1 1 d G
C171 C 0.7684(4) 0.5088(3) 0.9350(4) 0.086(6) Uiso 1 1 d G
C172 C 0.7641(4) 0.4951(4) 0.9128(3) 0.140(11) Uiso 1 1 d G
C173 C 0.7588(5) 0.4686(4) 0.9136(3) 0.191(15) Uiso 1 1 d G
C174 C 0.7578(4) 0.4557(3) 0.9364(5) 0.146(11) Uiso 1 1 d G
C175 C 0.7620(4) 0.4694(4) 0.9586(3) 0.122(9) Uiso 1 1 d G
C176 C 0.7673(4) 0.4959(4) 0.9578(3) 0.124(9) Uiso 1 1 d G
C181 C 0.6851(8) 0.5060(8) 0.8029(5) 0.188(15) Uiso 1 1 d G
C182 C 0.6818(8) 0.4824(7) 0.7906(8) 0.15(2) Uiso 0.50 1 d PG
C183 C 0.7023(11) 0.4743(7) 0.7733(8) 0.14(2) Uiso 0.50 1 d PG
C184 C 0.7261(9) 0.4899(11) 0.7682(7) 0.57(7) Uiso 1 1 d G
C185 C 0.7294(8) 0.5134(10) 0.7805(9) 0.39(4) Uiso 1 1 d G
C186 C 0.7089(10) 0.5215(6) 0.7978(8) 0.19(3) Uiso 0.50 1 d PG
Cd1 Cd 0.60642(2) 0.589785(18) 0.853986(17) 0.0323(3) Uani 1 1 d .
Cd2 Cd 0.54926(2) 0.567869(19) 0.907982(18) 0.0351(3) Uani 1 1 d .
Cd3 Cd 0.66413(2) 0.607921(17) 0.906742(17) 0.0287(2) Uani 1 1 d .
Cd4 Cd 0.60245(2) 0.588400(18) 0.960008(18) 0.0334(3) Uani 1 1 d .
Cd5 Cd 0.62676(2) 0.536995(19) 0.910433(19) 0.0358(3) Uani 1 1 d .
Cd6 Cd 0.52656(2) 0.62468(2) 0.852913(19) 0.0407(3) Uani 1 1 d .
Cd7 Cd 0.58210(3) 0.63934(2) 0.79955(2) 0.0525(3) Uani 1 1 d .
Cd8 Cd 0.68305(3) 0.55938(2) 0.96595(2) 0.0482(3) Uani 1 1 d .
Cd9 Cd 0.72995(3) 0.62763(2) 0.95253(2) 0.0497(3) Uani 1 1 d .
Cd10 Cd 0.54320(3) 0.56777(2) 0.80358(2) 0.0496(3) Uani 1 1 d .
Cd11 Cd 0.62620(3) 0.54289(2) 0.79473(2) 0.0557(4) Uani 1 1 d .
Cd12 Cd 0.68457(3) 0.55730(2) 0.84954(2) 0.0469(3) Uani 1 1 d .
Cd13 Cd 0.73967(3) 0.56509(2) 0.90577(2) 0.0533(3) Uani 1 1 d .
Cd14 Cd 0.57593(3) 0.51494(2) 0.85396(2) 0.0517(3) Uani 1 1 d .
Cd15 Cd 0.76866(3) 0.56046(2) 0.97597(2) 0.0547(4) Uani 1 1 d .
Cd16 Cd 0.56125(3) 0.49210(2) 0.78197(2) 0.0598(4) Uani 1 1 d .
S1 S 0.64603(8) 0.57103(6) 0.88026(6) 0.0322(8) Uani 1 1 d .
S2 S 0.58785(8) 0.55344(7) 0.82659(7) 0.0406(9) Uani 1 1 d .
S3 S 0.56562(7) 0.60581(6) 0.88065(6) 0.0299(8) Uani 1 1 d .
S4 S 0.58548(8) 0.54975(7) 0.93717(7) 0.0373(8) Uani 1 1 d .
S5 S 0.70450(8) 0.58941(6) 0.93318(6) 0.0328(8) Uani 1 1 d .
S6 S 0.6250 0.6250 0.93507(8) 0.0258(10) Uani 1 2 d S
S7 S 0.61434(10) 0.49822(8) 0.88256(8) 0.0555(11) Uani 1 1 d .
S8 S 0.54235(9) 0.65897(8) 0.82354(7) 0.0503(10) Uani 1 1 d .
S9 S 0.55985(9) 0.60924(8) 0.98278(8) 0.0519(11) Uani 1 1 d .
S10 S 0.64288(9) 0.57918(8) 0.99162(7) 0.0468(10) Uani 1 1 d .
S11 S 0.67153(10) 0.52360(8) 0.93529(8) 0.0550(11) Uani 1 1 d .
S12 S 0.6250 0.6250 0.82567(9) 0.0381(12) Uani 1 2 d S
S13 S 0.50229(8) 0.58533(7) 0.92666(8) 0.0459(10) Uani 1 1 d .
S14 S 0.53241(10) 0.53638(9) 0.87389(8) 0.0549(11) Uani 1 1 d .
S15 S 0.72240(9) 0.54239(8) 0.99466(8) 0.0530(11) Uani 1 1 d .
S16 S 0.52643(10) 0.52975(8) 0.77632(8) 0.0549(11) Uani 1 1 d .
S17 S 0.65997(12) 0.52061(9) 0.82528(10) 0.0734(15) Uani 1 1 d .
S18 S 0.50357(9) 0.58592(8) 0.83053(8) 0.0490(10) Uani 1 1 d .
S19 S 0.49221(9) 0.64262(8) 0.88631(8) 0.0540(11) Uani 1 1 d .
S20 S 0.77031(12) 0.61004(11) 0.97876(13) 0.098(2) Uani 1 1 d .
S21 S 0.61116(12) 0.50484(10) 0.76815(9) 0.0735(15) Uani 1 1 d .
S22 S 0.72196(11) 0.53231(9) 0.87511(9) 0.0676(13) Uani 1 1 d .
S23 S 0.55738(12) 0.47773(8) 0.82754(9) 0.0677(14) Uani 1 1 d .
S24 S 0.60690(13) 0.66947(11) 0.76846(8) 0.0825(17) Uani 1 1 d .
S25 S 0.77798(11) 0.54326(12) 0.93292(9) 0.0800(16) Uani 1 1 d .
S26 S 0.56623(14) 0.60008(12) 0.77378(9) 0.093(2) Uani 1 1 d .
S27 S 0.80511(11) 0.55092(9) 1.00986(9) 0.0689(14) Uani 1 1 d .
Fe1 Fe 0.8750 0.3750 0.8750 0.076(7) Uiso 0.347(18) 4 d SP
Fe2 Fe 0.6317(3) 0.6114(2) 1.1220(3) 0.088(6) Uiso 0.228(7) 1 d P

loop_
_atom_site_aniso_label
_atom_site_aniso_U_11
_atom_site_aniso_U_22
_atom_site_aniso_U_33
_atom_site_aniso_U_23
_atom_site_aniso_U_13
_atom_site_aniso_U_12
Cd1 0.0356(6) 0.0357(5) 0.0255(5) -0.0032(4) -0.0010(4) -0.0061(4)
Cd2 0.0345(6) 0.0391(6) 0.0319(6) 0.0014(4) -0.0003(5) -0.0064(5)
Cd3 0.0292(6) 0.0311(5) 0.0259(5) -0.0002(4) 0.0003(4) -0.0025(4)
Cd4 0.0341(6) 0.0381(5) 0.0280(5) 0.0030(4) 0.0021(5) -0.0036(5)
Cd5 0.0391(7) 0.0340(5) 0.0343(6) 0.0014(4) -0.0043(5) -0.0031(5)
Cd6 0.0371(7) 0.0505(6) 0.0344(6) -0.0009(5) -0.0084(5) -0.0037(5)
Cd7 0.0594(9) 0.0653(8) 0.0327(6) 0.0069(5) -0.0080(6) -0.0153(6)
Cd8 0.0451(7) 0.0552(7) 0.0443(7) 0.0125(5) -0.0103(6) -0.0047(6)
Cd9 0.0420(7) 0.0445(6) 0.0626(8) -0.0002(6) -0.0143(6) -0.0013(5)
Cd10 0.0476(8) 0.0519(7) 0.0492(7) -0.0139(6) -0.0127(6) -0.0047(6)
Cd11 0.0496(8) 0.0657(8) 0.0519(7) -0.0295(6) 0.0027(6) -0.0048(6)
Cd12 0.0461(7) 0.0465(6) 0.0480(7) -0.0088(5) 0.0074(6) -0.0010(5)
Cd13 0.0535(8) 0.0610(7) 0.0455(7) 0.0015(6) 0.0024(6) 0.0171(6)
Cd14 0.0646(9) 0.0456(6) 0.0448(7) -0.0134(5) -0.0071(6) -0.0113(6)
Cd15 0.0454(8) 0.0661(8) 0.0525(7) 0.0156(6) -0.0114(6) 0.0070(6)
Cd16 0.0589(9) 0.0592(8) 0.0611(8) -0.0259(6) -0.0176(7) -0.0009(6)
S1 0.035(2) 0.0321(17) 0.0297(18) -0.0003(14) -0.0002(15) -0.0050(15)
S2 0.038(2) 0.045(2) 0.038(2) -0.0159(17) -0.0044(18) -0.0008(17)
S3 0.030(2) 0.0344(17) 0.0250(17) 0.0004(14) -0.0038(15) -0.0033(15)
S4 0.040(2) 0.0377(19) 0.0343(19) 0.0034(16) -0.0031(17) -0.0046(16)
S5 0.033(2) 0.0338(18) 0.0318(18) 0.0006(15) -0.0038(16) 0.0025(15)
S6 0.029(3) 0.028(2) 0.021(2) 0.000 0.000 -0.0028(19)
S7 0.068(3) 0.044(2) 0.055(3) -0.012(2) -0.005(2) -0.006(2)
S8 0.050(3) 0.056(2) 0.045(2) 0.0119(19) -0.014(2) -0.005(2)
S9 0.048(3) 0.051(2) 0.057(3) -0.001(2) 0.017(2) -0.0025(19)
S10 0.050(3) 0.055(2) 0.035(2) 0.0148(18) -0.0096(19) -0.0078(19)
S11 0.052(3) 0.051(2) 0.062(3) 0.007(2) -0.019(2) 0.007(2)
S12 0.045(3) 0.047(3) 0.023(2) 0.000 0.000 -0.010(2)
S13 0.035(2) 0.045(2) 0.058(2) 0.0064(19) 0.0039(19) -0.0026(17)
S14 0.051(3) 0.070(3) 0.044(2) -0.012(2) 0.001(2) -0.018(2)
S15 0.051(3) 0.064(3) 0.044(2) 0.013(2) -0.011(2) 0.002(2)
S16 0.056(3) 0.061(3) 0.048(2) -0.021(2) -0.020(2) -0.001(2)
S17 0.075(4) 0.059(3) 0.086(4) -0.029(3) -0.016(3) 0.010(2)
S18 0.043(2) 0.054(2) 0.050(2) -0.0100(19) -0.012(2) -0.0029(19)
S19 0.043(3) 0.063(3) 0.057(3) -0.007(2) -0.001(2) -0.001(2)
S20 0.064(4) 0.082(4) 0.150(6) 0.032(4) -0.041(4) -0.006(3)
S21 0.076(4) 0.075(3) 0.070(3) -0.041(3) 0.002(3) -0.009(3)
S22 0.071(3) 0.059(3) 0.073(3) -0.015(2) -0.014(3) 0.017(2)
S23 0.090(4) 0.051(2) 0.063(3) -0.020(2) -0.022(3) -0.009(2)
S24 0.100(4) 0.111(4) 0.037(2) 0.023(3) -0.012(3) -0.042(3)
S25 0.063(3) 0.116(4) 0.061(3) 0.013(3) 0.001(3) 0.038(3)
S26 0.121(5) 0.107(4) 0.052(3) -0.019(3) 0.004(3) -0.056(4)
S27 0.062(3) 0.064(3) 0.080(3) 0.030(3) -0.030(3) 0.000(2)

loop_
_atom_type_symbol
_atom_type_description
_atom_type_scat_dispersion_real
_atom_type_scat_dispersion_imag
_atom_type_scat_source
C C 0.0033 0.0016 'International Tables Vol C Tables 4.2.6.8 and 6.1.1.4'
H H 0.0000 0.0000 'International Tables Vol C Tables 4.2.6.8 and 6.1.1.4'
N N 0.0061 0.0033 'International Tables Vol C Tables 4.2.6.8 and 6.1.1.4'
S S 0.1246 0.1234 'International Tables Vol C Tables 4.2.6.8 and 6.1.1.4'
Fe Fe 0.3463 0.8444 'International Tables Vol C Tables 4.2.6.8 and 6.1.1.4'
Cd Cd -0.8075 1.2024 'International Tables Vol C Tables 4.2.6.8 and 6.1.1.4'

loop_
_geom_angle_atom_site_label_1
_geom_angle_atom_site_label_2
_geom_angle_atom_site_label_3
_geom_angle
_geom_angle_site_symmetry_1
_geom_angle_site_symmetry_3
C12 C11 C16 120.0 . .
C12 C11 S24 123(4) . .
C16 C11 S24 116(4) . .
C11 C12 C13 120.00(5) . .
C12 C13 C14 120.0 . .
C15 C14 C13 120.0 . .
C14 C15 C16 120.0 . .
C15 C16 C11 120.0 . .
C22 C21 C26 120.0 . .
C22 C21 S26 121(2) . .
C26 C21 S26 119(2) . .
C23 C22 C21 120.0 . .
C22 C23 C24 120.0 . .
C25 C24 C23 120.0 . .
C24 C25 C26 120.0 . .
C25 C26 C21 120.0 . .
C32 C31 C36 120.0 . .
C32 C31 S18 122.7(9) . .
C36 C31 S18 117.0(9) . .
C31 C32 C33 120.0 . .
C34 C33 C32 120.0 . .
C35 C34 C33 120.0 . .
C34 C35 C36 120.0 . .
C35 C36 C31 120.0 . .
C42 C41 C46 120.0 . .
C42 C41 S16 116.9(8) . .
C46 C41 S16 123.1(8) . .
C43 C42 C41 120.0 . .
C44 C43 C42 120.0 . .
C43 C44 C45 120.0 . .
C46 C45 C44 120.0 . .
C45 C46 C41 120.0 . .
C52 C51 C56 120.00(6) . .
C52 C51 S19 99(5) . .
C56 C51 S19 140(5) . .
C51 C52 C53 120.0 . .
C54 C53 C52 120.0 . .
C53 C54 C55 120.0 . .
C54 C55 C56 120.0 . .
C55 C56 C51 120.0 . .
C62 C61 C66 120.0 . .
C62 C61 S21 120(2) . .
C66 C61 S21 120(2) . .
C61 C62 C63 120.0 . .
C64 C63 C62 120.0 . .
C63 C64 C65 120.0 . .
C66 C65 C64 120.0 . .
C65 C66 C61 120.0 . .
C72 C71 C76 120.0 . .
C72 C71 S14 118.4(15) . .
C76 C71 S14 121.6(14) . .
C73 C72 C71 120.0 . .
C74 C73 C72 120.0 . .
C75 C74 C73 120.0 . .
C74 C75 C76 120.0 . .
C75 C76 C71 120.0 . .
C82 C81 C86 120.0 . .
C82 C81 S13 117.4(8) . .
C86 C81 S13 122.6(8) . .
C83 C82 C81 120.0 . .
C84 C83 C82 120.0 . .
C85 C84 C83 120.0 . .
C84 C85 C86 120.0 . .
C85 C86 C81 120.0 . .
C92 C91 C96 120.0 . .
C92 C91 S23 122.9(13) . .
C96 C91 S23 117.1(13) . .
C93 C92 C91 120.0 . .
C92 C93 C94 120.0 . .
C93 C94 C95 120.0 . .
C94 C95 C96 120.0 . .
C95 C96 C91 120.0 . .
C192 C191 C196 120.0 . .
C192 C191 S22 116.8(18) . .
C196 C191 S22 123.2(18) . .
C193 C192 C191 120.0 . .
C194 C193 C192 120.0 . .
C193 C194 C195 120.0 . .
C196 C195 C194 120.0 . .
C195 C196 C191 120.0 . .
C102 C101 C106 120.0 . .
C102 C101 S9 118.6(10) . .
C106 C101 S9 121.1(10) . .
C103 C102 C101 120.0 . .
C102 C103 C104 120.0 . .
C103 C104 C105 120.0 . .
C106 C105 C104 120.0 . .
C105 C106 C101 120.0 . .
C112 C111 C116 120.0 . .
C112 C111 S7 123.1(11) . .
C116 C111 S7 116.9(11) . .
C111 C112 C113 120.0 . .
C112 C113 C114 120.0 . .
C115 C114 C113 120.0 . .
C114 C115 C116 120.0 . .
C115 C116 C111 120.0 . .
C122 C121 C126 120.0 . .
C122 C121 S11 122.6(15) . .
C126 C121 S11 117.3(15) . .
C123 C122 C121 120.0 . .
C122 C123 C124 120.0 . .
C125 C124 C123 120.0 . .
C124 C125 C126 120.0 . .
C125 C126 C121 120.0 . .
C132 C131 C136 120.0 . .
C132 C131 S10 120.9(9) . .
C136 C131 S10 119.0(9) . .
C133 C132 C131 120.0 . .
C132 C133 C134 120.0 . .
C135 C134 C133 120.0 . .
C136 C135 C134 120.0 . .
C135 C136 C131 120.0 . .
C142 C141 C146 120.0 . .
C142 C141 S20 119.2(13) . .
C146 C141 S20 120.8(13) . .
C143 C142 C141 120.0 . .
C142 C143 C144 120.0 . .
C145 C144 C143 120.0 . .
C146 C145 C144 120.0 . .
C145 C146 C141 120.0 . .
C152 C151 C156 120.0 . .
C152 C151 S27 121.2(12) . .
C156 C151 S27 118.7(12) . .
C151 C152 C153 120.0 . .
C152 C153 C154 120.0 . .
C155 C154 C153 120.0 . .
C154 C155 C156 120.0 . .
C155 C156 C151 120.0 . .
C162 C161 C166 120.0 . .
C162 C161 S15 122.6(8) . .
C166 C161 S15 117.4(8) . .
C163 C162 C161 120.0 . .
C162 C163 C164 120.0 . .
C165 C164 C163 120.0 . .
C166 C165 C164 120.0 . .
C165 C166 C161 120.0 . .
C172 C171 C176 120.0 . .
C172 C171 S25 118.3(13) . .
C176 C171 S25 121.5(13) . .
C171 C172 C173 120.0 . .
C174 C173 C172 120.0 . .
C173 C174 C175 120.0 . .
C176 C175 C174 120.0 . .
C175 C176 C171 120.0 . .
C182 C181 C186 120.0 . .
C182 C181 S17 127(3) . .
C186 C181 S17 113(3) . .
C183 C182 C181 120.0 . .
C184 C183 C182 120.0 . .
C183 C184 C185 120.0 . .
C184 C185 C186 120.0 . .
C185 C186 C181 120.0 . .
S1 Cd1 S3 111.23(11) . .
S1 Cd1 S12 111.36(9) . .
S3 Cd1 S12 111.21(9) . .
S1 Cd1 S2 106.71(12) . .
S3 Cd1 S2 108.41(12) . .
S12 Cd1 S2 107.70(13) . .
S4 Cd2 S3 116.56(12) . .
S4 Cd2 S13 117.71(13) . .
S3 Cd2 S13 101.88(12) . .
S4 Cd2 S14 114.53(14) . .
S3 Cd2 S14 99.79(13) . .
S13 Cd2 S14 103.92(14) . .
S3 Cd3 S1 112.08(11) 14 .
S3 Cd3 S6 109.95(9) 14 .
S1 Cd3 S6 111.19(9) . .
S3 Cd3 S5 108.28(12) 14 .
S1 Cd3 S5 105.97(11) . .
S6 Cd3 S5 109.21(12) . .
S4 Cd4 S6 118.27(12) . .
S4 Cd4 S9 109.19(14) . .
S6 Cd4 S9 104.79(10) . .
S4 Cd4 S10 114.11(13) . .
S6 Cd4 S10 100.49(11) . .
S9 Cd4 S10 109.23(14) . .
S4 Cd5 S1 116.94(12) . .
S4 Cd5 S7 111.66(14) . .
S1 Cd5 S7 104.47(13) . .
S4 Cd5 S11 113.56(14) . .
S1 Cd5 S11 103.28(13) . .
S7 Cd5 S11 105.86(14) . .
S8 Cd6 S3 115.69(13) . .
S8 Cd6 S18 112.64(14) . .
S3 Cd6 S18 105.69(12) . .
S8 Cd6 S19 111.52(15) . .
S3 Cd6 S19 100.14(13) . .
S18 Cd6 S19 110.35(14) . .
S8 Cd7 S12 114.86(13) . .
S8 Cd7 S24 115.22(18) . .
S12 Cd7 S24 100.49(15) . .
S8 Cd7 S26 112.96(18) . .
S12 Cd7 S26 106.87(17) . .
S24 Cd7 S26 105.21(17) . .
S11 Cd8 S10 119.41(14) . .
S11 Cd8 S15 106.93(14) . .
S10 Cd8 S15 109.98(13) . .
S11 Cd8 S5 94.69(13) . .
S10 Cd8 S5 114.57(12) . .
S15 Cd8 S5 110.19(13) . .
S13 Cd9 S20 109.86(17) 14 .
S13 Cd9 S5 121.74(13) 14 .
S20 Cd9 S5 107.20(16) . .
S13 Cd9 S9 112.76(13) 14 14
S20 Cd9 S9 106.4(2) . 14
S5 Cd9 S9 97.39(13) . 14
S18 Cd10 S2 115.52(13) . .
S18 Cd10 S26 114.94(19) . .
S2 Cd10 S26 98.77(18) . .
S18 Cd10 S16 112.85(14) . .
S2 Cd10 S16 107.57(13) . .
S26 Cd10 S16 105.88(16) . .
S24 Cd11 S2 115.41(16) 14 .
S24 Cd11 S21 111.84(17) 14 .
S2 Cd11 S21 110.67(15) . .
S24 Cd11 S17 121.01(19) 14 .
S2 Cd11 S17 95.70(16) . .
S21 Cd11 S17 100.39(17) . .
S8 Cd12 S1 118.30(12) 14 .
S8 Cd12 S22 111.21(17) 14 .
S1 Cd12 S22 105.93(14) . .
S8 Cd12 S17 115.40(17) 14 .
S1 Cd12 S17 102.72(15) . .
S22 Cd12 S17 101.52(16) . .
S22 Cd13 S5 120.33(15) . .
S22 Cd13 S25 107.64(18) . .
S5 Cd13 S25 109.82(14) . .
S22 Cd13 S19 114.82(16) . 14
S5 Cd13 S19 91.37(13) . 14
S25 Cd13 S19 112.20(18) . 14
S7 Cd14 S2 117.94(14) . .
S7 Cd14 S23 108.72(15) . .
S2 Cd14 S23 110.33(14) . .
S7 Cd14 S14 117.46(15) . .
S2 Cd14 S14 94.25(14) . .
S23 Cd14 S14 107.11(16) . .
S25 Cd15 S27 118.28(17) . .
S25 Cd15 S15 112.10(18) . .
S27 Cd15 S15 102.25(15) . .
S25 Cd15 S20 113.7(2) . .
S27 Cd15 S20 97.64(17) . .
S15 Cd15 S20 111.60(18) . .
S21 Cd16 S27 101.28(16) . 27_565
S21 Cd16 S16 110.46(17) . .
S27 Cd16 S16 122.86(14) 27_565 .
S21 Cd16 S23 114.88(18) . .
S27 Cd16 S23 100.53(16) 27_565 .
S16 Cd16 S23 106.89(16) . .
Cd1 S1 Cd3 105.52(12) . .
Cd1 S1 Cd12 105.25(12) . .
Cd3 S1 Cd12 109.93(13) . .
Cd1 S1 Cd5 111.31(13) . .
Cd3 S1 Cd5 106.45(12) . .
Cd12 S1 Cd5 117.77(13) . .
Cd10 S2 Cd11 108.32(14) . .
Cd10 S2 Cd14 109.46(15) . .
Cd11 S2 Cd14 112.03(14) . .
Cd10 S2 Cd1 110.16(14) . .
Cd11 S2 Cd1 108.07(14) . .
Cd14 S2 Cd1 108.79(14) . .
Cd1 S3 Cd3 106.15(12) . 14
Cd1 S3 Cd6 109.51(12) . .
Cd3 S3 Cd6 107.75(12) 14 .
Cd1 S3 Cd2 107.21(12) . .
Cd3 S3 Cd2 111.34(12) 14 .
Cd6 S3 Cd2 114.55(13) . .
Cd4 S4 Cd2 102.88(13) . .
Cd4 S4 Cd5 104.68(14) . .
Cd2 S4 Cd5 105.17(13) . .
Cd9 S5 Cd13 108.90(14) . .
Cd9 S5 Cd3 106.27(12) . .
Cd13 S5 Cd3 109.97(13) . .
Cd9 S5 Cd8 112.21(13) . .
Cd13 S5 Cd8 110.44(13) . .
Cd3 S5 Cd8 108.96(13) . .
Cd3 S6 Cd3 106.25(16) . 14
Cd3 S6 Cd4 106.16(3) . 14
Cd3 S6 Cd4 110.59(3) 14 14
Cd3 S6 Cd4 110.60(3) . .
Cd3 S6 Cd4 106.16(3) 14 .
Cd4 S6 Cd4 116.65(17) 14 .
C111 S7 Cd14 101.3(5) . .
C111 S7 Cd5 106.7(5) . .
Cd14 S7 Cd5 104.25(15) . .
Cd7 S8 Cd12 104.93(16) . 14
Cd7 S8 Cd6 104.92(15) . .
Cd12 S8 Cd6 105.97(15) 14 .
C101 S9 Cd9 104.3(5) . 14
C101 S9 Cd4 106.4(5) . .
Cd9 S9 Cd4 111.74(16) 14 .
C131 S10 Cd8 98.0(5) . .
C131 S10 Cd4 110.1(5) . .
Cd8 S10 Cd4 104.85(14) . .
C121 S11 Cd8 111.7(6) . .
C121 S11 Cd5 106.2(8) . .
Cd8 S11 Cd5 108.10(15) . .
Cd1 S12 Cd1 106.10(17) . 14
Cd1 S12 Cd7 105.79(4) . .
Cd1 S12 Cd7 112.84(4) 14 .
Cd1 S12 Cd7 112.84(4) . 14
Cd1 S12 Cd7 105.79(4) 14 14
Cd7 S12 Cd7 113.37(18) . 14
C81 S13 Cd9 103.6(4) . 14
C81 S13 Cd2 109.4(5) . .
Cd9 S13 Cd2 101.78(14) 14 .
C71 S14 Cd14 116.3(7) . .
C71 S14 Cd2 109.4(6) . .
Cd14 S14 Cd2 109.40(16) . .
C161 S15 Cd8 109.8(5) . .
C161 S15 Cd15 96.1(5) . .
Cd8 S15 Cd15 104.05(14) . .
C41 S16 Cd16 106.2(4) . .
C41 S16 Cd10 101.8(4) . .
Cd16 S16 Cd10 108.92(15) . .
C181 S17 Cd11 99.1(10) . .
C181 S17 Cd12 110.6(15) . .
Cd11 S17 Cd12 105.40(17) . .
C31 S18 Cd10 100.6(5) . .
C31 S18 Cd6 110.0(5) . .
Cd10 S18 Cd6 104.69(15) . .
C51 S19 Cd13 109(3) . 14
C51 S19 Cd6 111(2) . .
Cd13 S19 Cd6 112.72(16) 14 .
C141 S20 Cd9 110.7(6) . .
C141 S20 Cd15 106.4(6) . .
Cd9 S20 Cd15 107.8(2) . .
C61 S21 Cd16 107.6(8) . .
C61 S21 Cd11 107.0(8) . .
Cd16 S21 Cd11 107.01(18) . .
C191 S22 Cd13 105.1(7) . .
C191 S22 Cd12 100.7(7) . .
Cd13 S22 Cd12 103.43(16) . .
C91 S23 Cd14 103.0(6) . .
C91 S23 Cd16 105.3(6) . .
Cd14 S23 Cd16 106.71(17) . .
C11 S24 Cd11 95.2(9) . 14
C11 S24 Cd7 104.8(15) . .
Cd11 S24 Cd7 104.32(17) 14 .
C171 S25 Cd15 104.3(6) . .
C171 S25 Cd13 107.0(6) . .
Cd15 S25 Cd13 104.19(18) . .
C21 S26 Cd10 107.0(8) . .
C21 S26 Cd7 104.0(10) . .
Cd10 S26 Cd7 107.67(18) . .
C151 S27 Cd15 105.4(6) . .
C151 S27 Cd16 107.6(5) . 19_666
Cd15 S27 Cd16 125.5(2) . 19_666
Fe2 Fe2 Fe2 84.1(13) 11_556 8_556
Fe2 Fe2 Fe2 69.0(15) 11_556 14
Fe2 Fe2 Fe2 26.9(11) 8_556 14

loop_
_geom_bond_atom_site_label_1
_geom_bond_atom_site_label_2
_geom_bond_distance
_geom_bond_site_symmetry_2
C11 C12 1.3900 .
C11 C16 1.3900 .
C11 S24 2.02(3) .
C12 C13 1.3900 .
C13 C14 1.3900 .
C14 C15 1.3900 .
C15 C16 1.3900 .
C21 C22 1.3900 .
C21 C26 1.3900 .
C21 S26 1.93(2) .
C22 C23 1.3900 .
C23 C24 1.3900 .
C24 C25 1.3900 .
C25 C26 1.3900 .
C31 C32 1.3900 .
C31 C36 1.3900 .
C31 S18 1.771(11) .
C32 C33 1.3900 .
C33 C34 1.3900 .
C34 C35 1.3900 .
C35 C36 1.3900 .
C41 C42 1.3900 .
C41 C46 1.3900 .
C41 S16 1.774(10) .
C42 C43 1.3900 .
C43 C44 1.3900 .
C44 C45 1.3900 .
C45 C46 1.3900 .
C51 C52 1.3900 .
C51 C56 1.3900 .
C51 S19 1.81(4) .
C52 C53 1.3900 .
C53 C54 1.3900 .
C54 C55 1.3900 .
C55 C56 1.3900 .
C61 C62 1.3900 .
C61 C66 1.3900 .
C61 S21 1.625(17) .
C62 C63 1.3900 .
C63 C64 1.3900 .
C64 C65 1.3900 .
C65 C66 1.3900 .
C71 C72 1.3900 .
C71 C76 1.3900 .
C71 S14 1.735(15) .
C72 C73 1.3900 .
C73 C74 1.3900 .
C74 C75 1.3900 .
C75 C76 1.3900 .
C81 C82 1.3900 .
C81 C86 1.3900 .
C81 S13 1.749(10) .
C82 C83 1.3900 .
C83 C84 1.3900 .
C84 C85 1.3900 .
C85 C86 1.3900 .
C91 C92 1.3900 .
C91 C96 1.3900 .
C91 S23 1.767(14) .
C92 C93 1.3900 .
C93 C94 1.3900 .
C94 C95 1.3900 .
C95 C96 1.3900 .
C191 C192 1.3900 .
C191 C196 1.3900 .
C191 S22 1.824(17) .
C192 C193 1.3900 .
C193 C194 1.3900 .
C194 C195 1.3900 .
C195 C196 1.3900 .
C101 C102 1.3900 .
C101 C106 1.3900 .
C101 S9 1.824(12) .
C102 C103 1.3900 .
C103 C104 1.3900 .
C104 C105 1.3900 .
C105 C106 1.3900 .
C111 C112 1.3900 .
C111 C116 1.3900 .
C111 S7 1.794(12) .
C112 C113 1.3900 .
C113 C114 1.3900 .
C114 C115 1.3900 .
C115 C116 1.3900 .
C121 C122 1.3900 .
C121 C126 1.3900 .
C121 S11 1.783(15) .
C122 C123 1.3900 .
C123 C124 1.3900 .
C124 C125 1.3900 .
C125 C126 1.3900 .
C131 C132 1.3900 .
C131 C136 1.3900 .
C131 S10 1.802(10) .
C132 C133 1.3900 .
C133 C134 1.3900 .
C134 C135 1.3900 .
C135 C136 1.3900 .
C141 C142 1.3900 .
C141 C146 1.3900 .
C141 S20 1.810(14) .
C142 C143 1.3900 .
C143 C144 1.3900 .
C144 C145 1.3900 .
C145 C146 1.3900 .
C151 C152 1.3900 .
C151 C156 1.3900 .
C151 S27 1.771(13) .
C152 C153 1.3900 .
C153 C154 1.3900 .
C154 C155 1.3900 .
C155 C156 1.3900 .
C161 C162 1.3900 .
C161 C166 1.3900 .
C161 S15 1.780(10) .
C162 C163 1.3900 .
C163 C164 1.3900 .
C164 C165 1.3900 .
C165 C166 1.3900 .
C171 C172 1.3900 .
C171 C176 1.3900 .
C171 S25 1.837(14) .
C172 C173 1.3900 .
C173 C174 1.3900 .
C174 C175 1.3900 .
C175 C176 1.3900 .
C181 C182 1.3900 .
C181 C186 1.3900 .
C181 S17 1.83(3) .
C182 C183 1.3900 .
C183 C184 1.3900 .
C184 C185 1.3900 .
C185 C186 1.3900 .
Cd1 S1 2.506(4) .
Cd1 S3 2.508(3) .
Cd1 S12 2.516(3) .
Cd1 S2 2.529(3) .
Cd2 S4 2.475(4) .
Cd2 S3 2.557(3) .
Cd2 S13 2.560(4) .
Cd2 S14 2.562(4) .
Cd3 S3 2.515(3) 14
Cd3 S1 2.515(3) .
Cd3 S6 2.522(3) .
Cd3 S5 2.532(3) .
Cd4 S4 2.466(4) .
Cd4 S6 2.536(2) .
Cd4 S9 2.557(4) .
Cd4 S10 2.567(4) .
Cd5 S4 2.477(4) .
Cd5 S1 2.545(3) .
Cd5 S7 2.559(4) .
Cd5 S11 2.560(4) .
Cd6 S8 2.475(4) .
Cd6 S3 2.535(3) .
Cd6 S18 2.562(4) .
Cd6 S19 2.564(4) .
Cd7 S8 2.463(5) .
Cd7 S12 2.540(3) .
Cd7 S24 2.548(5) .
Cd7 S26 2.557(5) .
Cd8 S11 2.525(4) .
Cd8 S10 2.529(4) .
Cd8 S15 2.539(4) .
Cd8 S5 2.540(4) .
Cd9 S13 2.498(4) 14
Cd9 S20 2.508(5) .
Cd9 S5 2.519(4) .
Cd9 S9 2.544(5) 14
Cd10 S18 2.515(4) .
Cd10 S2 2.518(4) .
Cd10 S26 2.540(5) .
Cd10 S16 2.563(4) .
Cd11 S24 2.520(6) 14
Cd11 S2 2.521(4) .
Cd11 S21 2.521(4) .
Cd11 S17 2.537(5) .
Cd12 S8 2.470(4) 14
Cd12 S1 2.528(4) .
Cd12 S22 2.556(5) .
Cd12 S17 2.562(5) .
Cd13 S22 2.493(5) .
Cd13 S5 2.526(4) .
Cd13 S25 2.555(5) .
Cd13 S19 2.559(4) 14
Cd14 S7 2.500(5) .
Cd14 S2 2.527(4) .
Cd14 S23 2.533(4) .
Cd14 S14 2.535(5) .
Cd15 S25 2.502(5) .
Cd15 S27 2.525(4) .
Cd15 S15 2.543(5) .
Cd15 S20 2.562(6) .
Cd16 S21 2.517(6) .
Cd16 S27 2.530(4) 27_565
Cd16 S16 2.544(5) .
Cd16 S23 2.550(5) .
S3 Cd3 2.515(3) 14
S6 Cd3 2.522(3) 14
S6 Cd4 2.536(2) 14
S8 Cd12 2.470(4) 14
S9 Cd9 2.545(5) 14
S12 Cd1 2.516(3) 14
S12 Cd7 2.540(3) 14
S13 Cd9 2.498(4) 14
S19 Cd13 2.558(4) 14
S24 Cd11 2.520(6) 14
S27 Cd16 2.530(4) 19_666
Fe2 Fe2 0.70(3) 11_556
Fe2 Fe2 1.44(2) 8_556
Fe2 Fe2 1.53(2) 14
